data_4030565
loop_
_publ_author_name
'Aruri, Hariprasad'
'Singh, Umed'
'Sharma, Sumit'
'Gudup, Satish'
'Bhogal, Mukesh'
'Kumar, Sanjay'
'Singh, Deepika'
'Gupta, Vivek K.'
'Kant, Rajni'
'Vishwakarma, Ram A.'
'Singh, Parvinder Pal'

_publ_section_title
;
 Cross-Dehydrogenative Coupling of Azoles with \a-C(sp(3))-H of Ethers and
 Thioethers under Metal-Free Conditions: Functionalization of H-N Azoles
 via C-H Activation.
;
_journal_issue 3
_journal_name_full 'The Journal of organic chemistry'
_journal_page_first 1929
_journal_page_last 1936
_journal_paper_doi 10.1021/jo502477r
_journal_volume 80
_journal_year 2015
_chemical_formula_moiety 'C10 H10 N2 S2'
_chemical_formula_sum 'C10 H10 N2 S2'
_chemical_formula_weight 222.32
_chemical_name_systematic
;
 1-(1,3-dithiolan-2-yl)-1H-benzo[d]imidazole
;
_space_group_IT_number 14
_symmetry_cell_setting monoclinic
_symmetry_space_group_name_Hall '-P 2ybc'
_symmetry_space_group_name_H-M 'P 1 21/c 1'
_atom_sites_solution_hydrogens geom
_atom_sites_solution_primary direct
_atom_sites_solution_secondary difmap
_audit_creation_method SHELXL-97
_cell_angle_alpha 90.00
_cell_angle_beta 96.272(7)
_cell_angle_gamma 90.00
_cell_formula_units_Z 4
_cell_length_a 9.6560(7)
_cell_length_b 8.9641(8)
_cell_length_c 11.7189(8)
_cell_measurement_reflns_used 1189
_cell_measurement_temperature 293(2)
_cell_measurement_theta_max 26.5650
_cell_measurement_theta_min 3.6570
_cell_volume 1008.29(14)
_computing_cell_refinement 'CrysAlisPro (Oxford Diffraction,2010)'
_computing_data_collection 'CrysAlisPro (Oxford Diffraction,2010)'
_computing_data_reduction 'CrysAlisPro (Oxford Diffraction,2010)'
_computing_molecular_graphics 'ORTEP3 (Farrugia, 2012)'
_computing_publication_material 'PLATON (Spek,2009)'
_computing_structure_refinement 'SHELXL-97 (Sheldrick, 2008)'
_computing_structure_solution 'SHELXS-97 (Sheldrick, 2008)'
_diffrn_ambient_temperature 293(2)
_diffrn_detector_area_resol_mean 16.1049
_diffrn_measured_fraction_theta_full 0.996
_diffrn_measured_fraction_theta_max 0.996
_diffrn_measurement_device_type 'Xcalibur, Sapphire3'
_diffrn_measurement_method '\w scans'
_diffrn_radiation_monochromator graphite
_diffrn_radiation_source 'fine-focus sealed tube'
_diffrn_radiation_type MoK\a
_diffrn_radiation_wavelength 0.71073
_diffrn_reflns_av_R_equivalents 0.0277
_diffrn_reflns_av_sigmaI/netI 0.0463
_diffrn_reflns_limit_h_max 11
_diffrn_reflns_limit_h_min -11
_diffrn_reflns_limit_k_max 11
_diffrn_reflns_limit_k_min -11
_diffrn_reflns_limit_l_max 14
_diffrn_reflns_limit_l_min -14
_diffrn_reflns_number 3893
_diffrn_reflns_theta_full 26.00
_diffrn_reflns_theta_max 26.00
_diffrn_reflns_theta_min 3.45
_diffrn_standards_decay_% 0
_diffrn_standards_interval_count 0
_diffrn_standards_interval_time 0
_diffrn_standards_number 0
_exptl_absorpt_coefficient_mu 0.486
_exptl_absorpt_correction_T_max 1.00000
_exptl_absorpt_correction_T_min 0.78517
_exptl_absorpt_correction_type multi-scan
_exptl_absorpt_process_details 'Crys Alis RED'
_exptl_crystal_colour White
_exptl_crystal_density_diffrn 1.465
_exptl_crystal_density_method 'not measured'
_exptl_crystal_description Block
_exptl_crystal_F_000 464
_exptl_crystal_size_max 0.30
_exptl_crystal_size_mid 0.20
_exptl_crystal_size_min 0.20
_refine_diff_density_max 0.358
_refine_diff_density_min -0.261
_refine_diff_density_rms 0.059
_refine_ls_extinction_method none
_refine_ls_goodness_of_fit_ref 1.025
_refine_ls_hydrogen_treatment constr
_refine_ls_matrix_type full
_refine_ls_number_parameters 127
_refine_ls_number_reflns 1976
_refine_ls_number_restraints 0
_refine_ls_restrained_S_all 1.025
_refine_ls_R_factor_all 0.0679
_refine_ls_R_factor_gt 0.0461
_refine_ls_shift/su_max 0.000
_refine_ls_shift/su_mean 0.000
_refine_ls_structure_factor_coef Fsqd
_refine_ls_weighting_details 'calc w=1/[\s^2^(Fo^2^)+(0.0514P)^2^+0.4157P] where P=(Fo^2^+2Fc^2^)/3'
_refine_ls_weighting_scheme calc
_refine_ls_wR_factor_gt 0.1049
_refine_ls_wR_factor_ref 0.1198
_reflns_number_gt 1436
_reflns_number_total 1976
_reflns_threshold_expression >2sigma(I)
_cod_data_source_file jo502477r_si_002.cif
_cod_data_source_block rsh
_cod_depositor_comments 'Adding full bibliography for 4030565.cif.'
_cod_original_cell_volume 1008.29(13)
_cod_original_sg_symbol_H-M P21/c
_cod_database_code 4030565

loop_
_symmetry_equiv_pos_as_xyz
'x, y, z'
'-x, y+1/2, -z+1/2'
'-x, -y, -z'
'x, -y-1/2, z-1/2'

loop_
_atom_site_label
_atom_site_type_symbol
_atom_site_fract_x
_atom_site_fract_y
_atom_site_fract_z
_atom_site_U_iso_or_equiv
_atom_site_adp_type
_atom_site_occupancy
_atom_site_symmetry_multiplicity
_atom_site_calc_flag
_atom_site_refinement_flags
S1 S 0.21665(8) 0.20701(9) 0.60957(7) 0.0508(3) Uani 1 1 d .
S2 S 0.36761(9) 0.35244(10) 0.43822(6) 0.0534(3) Uani 1 1 d .
N1 N 0.4886(2) 0.2831(2) 0.65505(16) 0.0339(5) Uani 1 1 d .
C2 C 0.4702(3) 0.3790(3) 0.7425(2) 0.0411(7) Uani 1 1 d .
H2 H 0.3847 0.4224 0.7518 0.049 Uiso 1 1 calc R
C9 C 0.6274(3) 0.2436(3) 0.6693(2) 0.0339(6) Uani 1 1 d .
N3 N 0.5824(2) 0.4045(3) 0.81188(17) 0.0434(6) Uani 1 1 d .
C10 C 0.3863(3) 0.2320(3) 0.5620(2) 0.0379(6) Uani 1 1 d .
H10 H 0.4173 0.1345 0.5369 0.045 Uiso 1 1 calc R
C8 C 0.7064(3) 0.1505(3) 0.6071(2) 0.0418(7) Uani 1 1 d .
H8 H 0.6678 0.1019 0.5411 0.050 Uiso 1 1 calc R
C4 C 0.6846(3) 0.3194(3) 0.7681(2) 0.0375(6) Uani 1 1 d .
C5 C 0.8248(3) 0.3021(4) 0.8069(2) 0.0484(7) Uani 1 1 d .
H5 H 0.8644 0.3523 0.8718 0.058 Uiso 1 1 calc R
C6 C 0.9034(3) 0.2087(4) 0.7466(2) 0.0553(8) Uani 1 1 d .
H6 H 0.9972 0.1950 0.7718 0.066 Uiso 1 1 calc R
C11 C 0.2425(3) 0.4702(3) 0.4965(2) 0.0509(8) Uani 1 1 d .
H11A H 0.2886 0.5325 0.5569 0.061 Uiso 1 1 calc R
H11B H 0.1977 0.5346 0.4370 0.061 Uiso 1 1 calc R
C7 C 0.8448(3) 0.1338(4) 0.6480(2) 0.0524(8) Uani 1 1 d .
H7 H 0.9006 0.0713 0.6093 0.063 Uiso 1 1 calc R
C12 C 0.1346(3) 0.3719(4) 0.5445(3) 0.0543(8) Uani 1 1 d .
H12A H 0.0639 0.3431 0.4833 0.065 Uiso 1 1 calc R
H12B H 0.0896 0.4270 0.6014 0.065 Uiso 1 1 calc R

loop_
_atom_site_aniso_label
_atom_site_aniso_U_11
_atom_site_aniso_U_22
_atom_site_aniso_U_33
_atom_site_aniso_U_23
_atom_site_aniso_U_13
_atom_site_aniso_U_12
S1 0.0416(4) 0.0493(5) 0.0608(5) 0.0160(4) 0.0020(3) -0.0051(4)
S2 0.0618(5) 0.0642(6) 0.0344(4) 0.0051(4) 0.0063(3) 0.0004(4)
N1 0.0372(12) 0.0322(11) 0.0322(10) -0.0021(9) 0.0036(9) -0.0014(10)
C2 0.0461(16) 0.0410(15) 0.0368(13) 0.0003(12) 0.0082(12) 0.0068(13)
C9 0.0399(14) 0.0302(13) 0.0325(12) 0.0054(11) 0.0078(11) -0.0040(12)
N3 0.0499(14) 0.0454(14) 0.0346(12) -0.0071(10) 0.0029(10) 0.0011(12)
C10 0.0417(15) 0.0331(14) 0.0378(14) -0.0026(11) -0.0002(11) 0.0006(12)
C8 0.0475(16) 0.0397(16) 0.0393(14) -0.0019(12) 0.0102(12) -0.0028(14)
C4 0.0439(15) 0.0400(15) 0.0289(12) 0.0015(11) 0.0054(11) -0.0063(13)
C5 0.0458(17) 0.062(2) 0.0361(14) 0.0012(14) -0.0002(12) -0.0065(16)
C6 0.0395(16) 0.079(2) 0.0467(16) 0.0094(17) 0.0030(13) 0.0038(17)
C11 0.0574(19) 0.0431(17) 0.0510(16) 0.0147(14) 0.0004(14) 0.0063(15)
C7 0.0486(18) 0.0595(19) 0.0519(17) 0.0032(16) 0.0187(14) 0.0083(16)
C12 0.0456(17) 0.0527(19) 0.0636(19) 0.0115(16) 0.0019(14) 0.0072(15)

loop_
_atom_type_symbol
_atom_type_description
_atom_type_scat_dispersion_real
_atom_type_scat_dispersion_imag
_atom_type_scat_source
C C 0.0033 0.0016 'International Tables Vol C Tables 4.2.6.8 and 6.1.1.4'
H H 0.0000 0.0000 'International Tables Vol C Tables 4.2.6.8 and 6.1.1.4'
N N 0.0061 0.0033 'International Tables Vol C Tables 4.2.6.8 and 6.1.1.4'
S S 0.1246 0.1234 'International Tables Vol C Tables 4.2.6.8 and 6.1.1.4'

loop_
_geom_angle_atom_site_label_1
_geom_angle_atom_site_label_2
_geom_angle_atom_site_label_3
_geom_angle
C10 S1 C12 98.02(13)
C11 S2 C10 93.35(13)
C2 N1 C9 106.0(2)
C2 N1 C10 128.7(2)
C9 N1 C10 125.3(2)
N3 C2 N1 114.4(2)
N3 C2 H2 122.8
N1 C2 H2 122.8
N1 C9 C8 132.3(2)
N1 C9 C4 105.4(2)
C8 C9 C4 122.3(2)
C2 N3 C4 104.4(2)
N1 C10 S1 111.80(17)
N1 C10 S2 114.39(18)
S1 C10 S2 108.01(14)
N1 C10 H10 107.4
S1 C10 H10 107.4
S2 C10 H10 107.4
C7 C8 C9 116.8(3)
C7 C8 H8 121.6
C9 C8 H8 121.6
C5 C4 N3 130.3(2)
C5 C4 C9 119.9(3)
N3 C4 C9 109.9(2)
C6 C5 C4 118.2(3)
C6 C5 H5 120.9
C4 C5 H5 120.9
C5 C6 C7 121.3(3)
C5 C6 H6 119.4
C7 C6 H6 119.4
C12 C11 S2 108.5(2)
C12 C11 H11A 110.0
S2 C11 H11A 110.0
C12 C11 H11B 110.0
S2 C11 H11B 110.0
H11A C11 H11B 108.4
C8 C7 C6 121.6(3)
C8 C7 H7 119.2
C6 C7 H7 119.2
C11 C12 S1 110.14(19)
C11 C12 H12A 109.6
S1 C12 H12A 109.6
C11 C12 H12B 109.6
S1 C12 H12B 109.6
H12A C12 H12B 108.1

loop_
_geom_bond_atom_site_label_1
_geom_bond_atom_site_label_2
_geom_bond_distance
S1 C10 1.801(3)
S1 C12 1.806(3)
S2 C11 1.795(3)
S2 C10 1.802(3)
N1 C2 1.364(3)
N1 C9 1.378(3)
N1 C10 1.462(3)
C2 N3 1.301(3)
C2 H2 0.9300
C9 C8 1.389(4)
C9 C4 1.403(3)
N3 C4 1.389(3)
C10 H10 0.9800
C8 C7 1.377(4)
C8 H8 0.9300
C4 C5 1.389(4)
C5 C6 1.376(4)
C5 H5 0.9300
C6 C7 1.401(4)
C6 H6 0.9300
C11 C12 1.519(4)
C11 H11A 0.9700
C11 H11B 0.9700
C7 H7 0.9300
C12 H12A 0.9700
C12 H12B 0.9700

loop_
_geom_torsion_atom_site_label_1
_geom_torsion_atom_site_label_2
_geom_torsion_atom_site_label_3
_geom_torsion_atom_site_label_4
_geom_torsion
C9 N1 C2 N3 -0.4(3)
C10 N1 C2 N3 -179.2(2)
C2 N1 C9 C8 -179.7(3)
C10 N1 C9 C8 -0.9(4)
C2 N1 C9 C4 0.7(3)
C10 N1 C9 C4 179.5(2)
N1 C2 N3 C4 0.0(3)
C2 N1 C10 S1 -36.4(3)
C9 N1 C10 S1 145.1(2)
C2 N1 C10 S2 86.8(3)
C9 N1 C10 S2 -91.8(3)
C12 S1 C10 N1 104.9(2)
C12 S1 C10 S2 -21.83(17)
C11 S2 C10 N1 -85.9(2)
C11 S2 C10 S1 39.23(16)
N1 C9 C8 C7 -178.6(3)
C4 C9 C8 C7 0.9(4)
C2 N3 C4 C5 -179.8(3)
C2 N3 C4 C9 0.5(3)
N1 C9 C4 C5 179.5(2)
C8 C9 C4 C5 -0.2(4)
N1 C9 C4 N3 -0.7(3)
C8 C9 C4 N3 179.6(2)
N3 C4 C5 C6 179.6(3)
C9 C4 C5 C6 -0.6(4)
C4 C5 C6 C7 0.7(5)
C10 S2 C11 C12 -46.5(2)
C9 C8 C7 C6 -0.9(4)
C5 C6 C7 C8 0.1(5)
S2 C11 C12 S1 36.9(3)
C10 S1 C12 C11 -8.8(2)
